data_9016481
loop_
_publ_author_name
'Averbuch-Pouchot M'
'Durif, A.'

_publ_section_title
;
 Crystal structure of ammonium phosphate tellurate
 Te(OH)6(NH4H2PO4)2(NH4)2HPO4 (T.A.A.P.). Crystal data for two isotypic salts:
 Te(OH)6(KH2PO4)2K2HPO4 and Te(OH)6(NH4H2AsO4)2(NH4)2HAsO4
 _cod_database_code 1007258
;
_journal_name_full Ferroelectrics
_journal_page_first 271
_journal_page_last 279
_journal_paper_doi 10.1080/00150198408209395
_journal_volume 52
_journal_year 1984
_chemical_formula_sum 'N4 O18 P3 Te'
_space_group_IT_number 7
_symmetry_space_group_name_Hall 'P -2yac'
_symmetry_space_group_name_H-M 'P 1 n 1'
_cell_angle_alpha 90
_cell_angle_beta 105.4
_cell_angle_gamma 90
_cell_length_a 15.66
_cell_length_b 6.314
_cell_length_c 9.818
_cell_formula_units_Z 2
_cell_volume 935.921
_database_code_amcsd 0015939
_exptl_crystal_density_diffrn 2.003
_cod_duplicate_entry 1007258
_cod_original_formula_sum 'Te P3 N4 O18'
_cod_database_code 9016481
_amcsd_formula_title 'H27 N4 O18 P3 Te'

loop_
_space_group_symop_operation_xyz
x,y,z
1/2+x,-y,1/2+z

loop_
_atom_site_aniso_label
_atom_site_aniso_U_11
_atom_site_aniso_U_22
_atom_site_aniso_U_33
_atom_site_aniso_U_12
_atom_site_aniso_U_13
_atom_site_aniso_U_23
Te1 0.00105 0.00723 0.00265 -0.00006 0.00050 0.00046
P1 0.00210 0.01340 0.00390 -0.00030 0.00060 0.00140
P2 0.00131 0.00730 0.00332 0.00040 0.00071 0.00220
P3 0.00160 0.00620 0.00260 -0.00020 0.00050 -0.00030
N1 0.00170 0.01590 0.00600 0.00150 0.00080 0.00660
N2 0.00120 0.00840 0.00300 -0.00040 0.00090 0.00210
N3 0.00430 0.01470 0.00840 -0.00190 0.00050 0.00570
N4 0.00620 0.01410 0.01450 0.00280 -0.00050 0.00410
O1 0.00150 0.00970 0.00380 0.00160 0.00030 0.00230
O2 0.00210 0.01340 0.00290 0.00130 -0.00010 -0.00030
O3 0.00030 0.00620 0.00410 0.00030 0.00050 0.00390
O4 0.00300 0.02070 0.00630 0.00210 0.00150 0.00090
O5 0.00200 0.01350 0.00330 0.00110 0.00060 -0.00250
O6 0.00210 0.01030 0.00430 0.00030 -0.00010 -0.00290
O7 0.00150 0.00600 0.00290 0.00070 0.00050 -0.00140
O8 0.00410 0.01560 0.00460 -0.00370 0.00240 -0.00230
O9 0.00190 0.01050 0.00190 -0.00040 0.00080 0.00080
O10 0.00280 0.01530 0.00660 -0.00240 0.00130 -0.00100
O11 0.00140 0.01060 0.00350 -0.00010 0.00030 -0.00210
O12 0.00250 0.00840 0.00830 -0.00300 0.00190 0.00120
O13 0.00180 0.01570 0.00550 -0.00160 0.00070 -0.00300
O14 0.00170 0.01330 0.00440 0.00030 0.00140 -0.00030
O15 0.00270 0.02150 0.00440 0.00000 0.00240 0.00180
O16 0.00230 0.01100 0.00560 -0.00050 0.00090 -0.00050
O17 0.00210 0.00960 0.00520 -0.00100 0.00190 0.00090
O18 0.00270 0.01030 0.00530 0.00040 0.00090 -0.00020

loop_
_atom_site_label
_atom_site_fract_x
_atom_site_fract_y
_atom_site_fract_z
Te1 0.00000 0.00150 0.00000
P1 0.13230 0.53850 0.41040
P2 0.75040 0.00560 0.25000
P3 0.37010 0.53800 0.09060
N1 0.24560 0.07760 0.25270
N2 0.61750 0.52370 0.32810
N3 0.88180 0.54120 0.17630
N4 0.49900 0.01520 0.99890
O1 0.82930 0.87250 0.34720
O2 0.69400 0.27010 0.90900
O3 0.90060 0.18260 0.91780
O4 0.09640 0.82650 0.09310
O5 0.42650 0.50900 0.24210
O6 0.07050 0.51580 0.26510
O7 0.91980 0.76790 0.94550
O8 0.68760 0.65860 0.95040
O9 0.53500 0.99950 0.33040
O10 0.42190 0.57620 0.98230
O11 0.70780 0.12800 0.35010
O12 0.07560 0.24560 0.05490
O13 0.30060 0.35950 0.04030
O14 0.96470 0.02480 0.17720
O15 0.57610 0.43060 0.02000
O16 0.68030 0.84790 0.16999
O17 0.79030 0.14250 0.15620
O18 0.32090 0.75830 0.08800

loop_
_cod_related_entry_id
_cod_related_entry_database
_cod_related_entry_code
1 AMCSD 0015939
